data_4131626
loop_
_publ_author_name
'Qu, Hang'
'Wang, Yu'
'Li, Zhihao'
'Wang, Xinchang'
'Fang, Hongxun'
'Tian, Zhongqun'
'Cao, Xiaoyu'

_publ_section_title
;
 Molecular Face-Rotating Cube with Emergent Chiral and Fluorescence
 Properties.
;
_journal_issue 50
_journal_name_full 'Journal of the American Chemical Society'
_journal_page_first 18142
_journal_page_last 18145
_journal_paper_doi 10.1021/jacs.7b07657
_journal_volume 139
_journal_year 2017
_chemical_absolute_configuration
;
The absolute configuration of 2P4M-2 in crystal was assigned by comparing the (ZINDO/S)-predicted circular dichroism(CD) spectrum 
of crystal structures to the experimental CD spectrum, instead of anomalous dispersion effects in diffraction measurements on 
the crystal and the derived Flack x parameter. The cage crystal contains only light atoms (N, O, C, H) and has large void regions, 
therefore it&#x00A1;&#x00AF;s extremely difficult to determine the absolute configuration by the Flack x parameter with such large uncertainty. 
However,the (ZINDO/S)-predicted CD spectrum by using crystal structures highly matched the experimental one
(see Supplementary Method).Therefore, this evidence can be used to determine the absolute configuration of 2P4M-2.
;
_chemical_formula_moiety 'C228 H216 N32'
_chemical_formula_sum 'C228 H216 N32'
_chemical_formula_weight 3404.32
_chemical_melting_point ?
_chemical_name_common 2P4M-2
_space_group_crystal_system hexagonal
_space_group_IT_number 181
_space_group_name_Hall 'P 64 2 (0 0 2)'
_space_group_name_H-M_alt 'P 64 2 2'
_atom_sites_solution_hydrogens geom
_atom_sites_solution_primary direct
_atom_sites_solution_secondary difmap
_audit_creation_date 2017-05-10
_audit_creation_method
;
Olex2 1.2-alpha
(compiled 2017.03.28 svn.r3405 for OlexSys, GUI svn.r5335)
;
_cell_angle_alpha 90
_cell_angle_beta 90
_cell_angle_gamma 120
_cell_formula_units_Z 3
_cell_length_a 35.7068(6)
_cell_length_b 35.7068(6)
_cell_length_c 22.6261(4)
_cell_measurement_reflns_used 11773
_cell_measurement_temperature 150.00(10)
_cell_measurement_theta_max 67.0090
_cell_measurement_theta_min 3.7570
_cell_volume 24982.9(7)
_computing_cell_refinement
;
CrysAlisPro, Agilent Technologies,
Version 1.171.37.35 (release 13-08-2014 CrysAlis171 .NET)
(compiled Aug 13 2014,18:06:01)
;
_computing_data_collection
;
CrysAlisPro, Agilent Technologies,
Version 1.171.37.35 (release 13-08-2014 CrysAlis171 .NET)
(compiled Aug 13 2014,18:06:01)
;
_computing_data_reduction
;
CrysAlisPro, Agilent Technologies,
Version 1.171.37.35 (release 13-08-2014 CrysAlis171 .NET)
(compiled Aug 13 2014,18:06:01)
;
_computing_molecular_graphics 'Olex2 (Dolomanov et al., 2009)'
_computing_publication_material 'Olex2 (Dolomanov et al., 2009)'
_computing_structure_refinement 'ShelXL (Sheldrick, 2015)'
_computing_structure_solution 'ShelXT (Sheldrick, 2015)'
_diffrn_ambient_environment N~2~
_diffrn_ambient_temperature 150.00(10)
_diffrn_detector 'CCD plate'
_diffrn_detector_area_resol_mean 10.6525
_diffrn_detector_type Atlas
_diffrn_measured_fraction_theta_full 0.999
_diffrn_measured_fraction_theta_max 0.992
_diffrn_measurement_details
;
#__ type_ start__ end____ width___ exp.time_
  1 omega  -50.00   36.00   1.0000    5.0000
omega____ theta____ kappa____ phi______ frames
    -      -40.1498   38.0000   90.0000 86

#__ type_ start__ end____ width___ exp.time_
  2 omega -119.00   -6.00   1.0000    5.0000
omega____ theta____ kappa____ phi______ frames
    -      -40.1498  -77.0000   60.0000 113

#__ type_ start__ end____ width___ exp.time_
  3 omega   75.00  177.00   1.0000   50.0000
omega____ theta____ kappa____ phi______ frames
    -      102.5745   45.0000  150.0000 102

#__ type_ start__ end____ width___ exp.time_
  4 omega   94.00  170.00   1.0000   50.0000
omega____ theta____ kappa____ phi______ frames
    -      102.5745  125.0000   90.0000 76

#__ type_ start__ end____ width___ exp.time_
  5 omega   28.00   98.00   1.0000   50.0000
omega____ theta____ kappa____ phi______ frames
    -      102.5745  -45.0000 -180.0000 70

#__ type_ start__ end____ width___ exp.time_
  6 omega   72.00  178.00   1.0000   50.0000
omega____ theta____ kappa____ phi______ frames
    -      102.5745   30.0000 -120.0000 106

#__ type_ start__ end____ width___ exp.time_
  7 omega   18.00   49.00   1.0000   50.0000
omega____ theta____ kappa____ phi______ frames
    -      102.5745  -94.0000   30.0000 31

#__ type_ start__ end____ width___ exp.time_
  8 omega  -70.00  -27.00   1.0000    5.0000
omega____ theta____ kappa____ phi______ frames
    -      -40.1498  -57.0000  150.0000 43

#__ type_ start__ end____ width___ exp.time_
  9 omega   75.00  120.00   1.0000   50.0000
omega____ theta____ kappa____ phi______ frames
    -      102.5745   45.0000  -30.0000 45
;
_diffrn_measurement_device 'four-circle diffractometer'
_diffrn_measurement_device_type 'SuperNova, Dual, Cu at zero, Atlas'
_diffrn_measurement_method '\w scans'
_diffrn_orient_matrix_UB_11 0.0483933000
_diffrn_orient_matrix_UB_12 0.0143175000
_diffrn_orient_matrix_UB_13 -0.0045028000
_diffrn_orient_matrix_UB_21 -0.0006834000
_diffrn_orient_matrix_UB_22 0.0094145000
_diffrn_orient_matrix_UB_23 -0.0663226000
_diffrn_orient_matrix_UB_31 0.0118217000
_diffrn_orient_matrix_UB_32 0.0467523000
_diffrn_orient_matrix_UB_33 0.0147772000
_diffrn_radiation_monochromator mirror
_diffrn_radiation_probe x-ray
_diffrn_radiation_type CuK\a
_diffrn_radiation_wavelength 1.54184
_diffrn_reflns_av_R_equivalents 0.0737
_diffrn_reflns_av_unetI/netI 0.0435
_diffrn_reflns_Laue_measured_fraction_full 0.999
_diffrn_reflns_Laue_measured_fraction_max 0.992
_diffrn_reflns_limit_h_max 43
_diffrn_reflns_limit_h_min -41
_diffrn_reflns_limit_k_max 31
_diffrn_reflns_limit_k_min -37
_diffrn_reflns_limit_l_max 26
_diffrn_reflns_limit_l_min -27
_diffrn_reflns_number 99433
_diffrn_reflns_point_group_measured_fraction_full 0.999
_diffrn_reflns_point_group_measured_fraction_max 0.987
_diffrn_reflns_theta_full 67.684
_diffrn_reflns_theta_max 71.116
_diffrn_reflns_theta_min 3.462
_diffrn_source 'sealed X-ray tube'
_diffrn_source_type 'SuperNova (Cu) X-ray Source'
_exptl_absorpt_coefficient_mu 0.314
_exptl_absorpt_correction_T_max 1.00000
_exptl_absorpt_correction_T_min 0.76820
_exptl_absorpt_correction_type multi-scan
_exptl_absorpt_process_details
;
CrysAlisPro, Agilent Technologies,
Version 1.171.37.35 (release 13-08-2014 CrysAlis171 .NET)
(compiled Aug 13 2014,18:06:01)
Empirical absorption correction using spherical harmonics,
 implemented in SCALE3 ABSPACK scaling algorithm.
;
_exptl_crystal_colour 'clear light colourless'
_exptl_crystal_colour_lustre clear
_exptl_crystal_colour_modifier light
_exptl_crystal_colour_primary colourless
_exptl_crystal_density_diffrn 0.679
_exptl_crystal_density_meas ?
_exptl_crystal_density_method 'Not measured'
_exptl_crystal_description hexagonal
_exptl_crystal_F_000 5424
_exptl_crystal_size_max 0.2
_exptl_crystal_size_mid 0.2
_exptl_crystal_size_min 0.2
_exptl_transmission_factor_max 'Not measured'
_exptl_transmission_factor_min 'Not measured'
_refine_diff_density_max 0.198
_refine_diff_density_min -0.207
_refine_diff_density_rms 0.039
_refine_ls_abs_structure_details
;
 Flack x determined using 3703 quotients [(I+)-(I-)]/[(I+)+(I-)]
 (Parsons, Flack and Wagner, Acta Cryst. B69 (2013) 249-259).
;
_refine_ls_abs_structure_Flack 1.95(17)
_refine_ls_extinction_coef 0.00022(4)
_refine_ls_extinction_expression Fc^*^=kFc[1+0.001xFc^2^\l^3^/sin(2\q)]^-1/4^
_refine_ls_extinction_method 'SHELXL-2014/7 (Sheldrick 2014'
_refine_ls_goodness_of_fit_ref 0.941
_refine_ls_hydrogen_treatment constr
_refine_ls_matrix_type full
_refine_ls_number_parameters 587
_refine_ls_number_reflns 15952
_refine_ls_number_restraints 0
_refine_ls_restrained_S_all 0.941
_refine_ls_R_factor_all 0.0797
_refine_ls_R_factor_gt 0.0548
_refine_ls_shift/su_max 0.000
_refine_ls_shift/su_mean 0.000
_refine_ls_structure_factor_coef Fsqd
_refine_ls_weighting_details 'w=1/[\s^2^(Fo^2^)+(0.1018P)^2^] where P=(Fo^2^+2Fc^2^)/3'
_refine_ls_weighting_scheme calc
_refine_ls_wR_factor_gt 0.1468
_refine_ls_wR_factor_ref 0.1676
_reflns_Friedel_coverage 0.800
_reflns_Friedel_fraction_full 1.000
_reflns_Friedel_fraction_max 0.982
_reflns_number_gt 10550
_reflns_number_total 15952
_reflns_threshold_expression 'I > 2\s(I)'
_cod_data_source_file (2P4M)-2.cif
_cod_data_source_block 2P4M-2
_cod_depositor_comments
;
The following automatic conversions were performed:

data item '_chemical_melting_point' value 'Not measured' was changed
to '?' -- the value is undefined or not given.

data item '_exptl_crystal_density_meas' value 'Not measured' was
changed to '?' -- the value is perceived as not measured.

Automatic conversion script
Id: cif_fix_values 6909 2019-04-08 15:41:33Z antanas 
;
_cod_original_cell_volume 24982.9(10)
_cod_original_sg_symbol_Hall 'P 64 2c (0 0 -1)'
_cod_database_code 4131626
_shelx_shelxl_version_number 2014-7
_shelx_space_group_comment
;
The symmetry employed for this shelxl refinement is uniquely defined
by the following loop, which should always be used as a source of
symmetry information in preference to the above space-group names.
They are only intended as comments.
;
_shelx_estimated_absorpt_t_max 0.940
_shelx_estimated_absorpt_t_min 0.940
_exptl_absorpt_special_details 'Not measured'
_reflns_odcompleteness_completeness 99.87
_reflns_odcompleteness_iscentric 1
_reflns_odcompleteness_theta 64.99
_olex2_refinement_description
;
1. Fixed Uiso
 At 1.2 times of:
  All C(H) groups, All C(H,H) groups
2.a Secondary CH2 refined with riding coordinates:
 C34(H34A,H34B), C55(H55A,H55B), C56(H56A,H56B), C31(H31A,H31B), C37(H37A,
 H37B), C53(H53A,H53B), C36(H36A,H36B), C52(H52A,H52B), C29(H29A,H29B),
 C32(H32A,H32B), C28(H28A,H28B), C57(H57A,H57B)
2.b Aromatic/amide H refined with riding coordinates:
 C30(H30), C51(H51), C49(H49), C40(H40), C7(H7), C19(H19), C14(H14), C44(H44),
 C50(H50), C4(H4), C35(H35), C17(H17), C47(H47), C20(H20), C22(H22), C41(H41),
 C43(H43), C25(H25), C23(H23), C46(H46), C13(H13), C26(H26), C10(H10), C16(H16),
  C8(H8), C54(H54), C33(H33), C11(H11), C5(H5), C27(H27)
;
_olex2_submission_original_sample_id (2P4M)-2
_olex2_submission_special_instructions 'No special instructions were received'

loop_
_space_group_symop_operation_xyz
'x, y, z'
'x-y, x, z+2/3'
'-y, x-y, z+1/3'
'-x, -y, z'
'-x+y, -x, z+2/3'
'y, -x+y, z+1/3'
'x-y, -y, -z'
'-x, -x+y, -z+2/3'
'y, x, -z+1/3'
'-y, -x, -z+1/3'
'-x+y, y, -z'
'x, x-y, -z+2/3'

loop_
_atom_site_label
_atom_site_type_symbol
_atom_site_fract_x
_atom_site_fract_y
_atom_site_fract_z
_atom_site_U_iso_or_equiv
_atom_site_adp_type
_atom_site_occupancy
_atom_site_site_symmetry_order
_atom_site_calc_flag
_atom_site_refinement_flags_posn
C9 C 0.63852(11) 0.96974(11) 0.13325(16) 0.0623(8) Uani 1 1 d .
C2 C 0.60054(11) 0.99226(10) 0.20573(13) 0.0592(8) Uani 1 1 d .
C21 C 0.59870(11) 1.02550(11) 0.24296(14) 0.0598(7) Uani 1 1 d .
C6 C 0.49556(12) 0.86630(11) 0.24862(15) 0.0646(8) Uani 1 1 d .
C30 C 0.75575(13) 1.17512(12) 0.08837(17) 0.0722(9) Uani 1 1 d .
H30 H 0.7459 1.1933 0.0752 0.087 Uiso 1 1 calc R
C51 C 0.56352(13) 0.80536(15) 0.0929(2) 0.0832(11) Uani 1 1 d .
H51 H 0.5925 0.8269 0.0919 0.100 Uiso 1 1 calc R
C49 C 0.33153(12) 0.78472(11) 0.13903(15) 0.0649(8) Uani 1 1 d .
H49 H 0.3052 0.7593 0.1440 0.078 Uiso 1 1 calc R
C18 C 0.72306(12) 1.13096(11) 0.10771(15) 0.0634(8) Uani 1 1 d .
N3 N 0.44835(10) 0.80729(10) 0.31210(16) 0.0759(8) Uani 1 1 d .
C40 C 0.50432(12) 0.86052(12) 0.02801(15) 0.0695(9) Uani 1 1 d .
H40 H 0.5107 0.8851 0.0063 0.083 Uiso 1 1 calc R
C7 C 0.51992(12) 0.89426(12) 0.29288(15) 0.0673(9) Uani 1 1 d .
H7 H 0.5133 0.8861 0.3322 0.081 Uiso 1 1 calc R
C19 C 0.68022(13) 1.11708(12) 0.10977(16) 0.0697(9) Uani 1 1 d .
H19 H 0.6708 1.1359 0.0981 0.084 Uiso 1 1 calc R
C14 C 0.64046(13) 0.97074(12) 0.07143(16) 0.0701(9) Uani 1 1 d .
H14 H 0.6342 0.9895 0.0509 0.084 Uiso 1 1 calc R
C24 C 0.59332(12) 1.08501(13) 0.32053(16) 0.0712(9) Uani 1 1 d .
N2 N 0.30345(11) 0.76379(11) 0.25776(14) 0.0761(8) Uani 1 1 d .
C44 C 0.45403(13) 0.79581(13) 0.07706(17) 0.0718(9) Uani 1 1 d .
H44 H 0.4258 0.7768 0.0889 0.086 Uiso 1 1 calc R
C50 C 0.35298(12) 0.79426(12) 0.08434(15) 0.0679(9) Uani 1 1 d .
H50 H 0.3400 0.7761 0.0522 0.081 Uiso 1 1 calc R
C4 C 0.54026(11) 0.91821(11) 0.17605(16) 0.0653(8) Uani 1 1 d .
H4 H 0.5458 0.9259 0.1364 0.078 Uiso 1 1 calc R
C39 C 0.46202(11) 0.83162(11) 0.04309(15) 0.0623(8) Uani 1 1 d .
C42 C 0.52977(12) 0.81736(12) 0.07565(18) 0.0701(9) Uani 1 1 d .
C35 C 0.45824(12) 0.82297(12) 0.26144(17) 0.0674(8) Uani 1 1 d .
H35 H 0.4412 0.8065 0.2299 0.081 Uiso 1 1 calc R
C17 C 0.73578(14) 1.10209(13) 0.12622(18) 0.0745(10) Uani 1 1 d .
H17 H 0.7651 1.1109 0.1260 0.089 Uiso 1 1 calc R
C47 C 0.38880(12) 0.85122(12) 0.17731(15) 0.0654(8) Uani 1 1 d .
H47 H 0.4001 0.8713 0.2079 0.078 Uiso 1 1 calc R
C20 C 0.65010(13) 1.07630(12) 0.12834(16) 0.0689(9) Uani 1 1 d .
H20 H 0.6210 1.0682 0.1290 0.083 Uiso 1 1 calc R
C22 C 0.63387(12) 1.05502(12) 0.27634(17) 0.0692(9) Uani 1 1 d .
H22 H 0.6601 1.0555 0.2731 0.083 Uiso 1 1 calc R
N5 N 0.63023(12) 0.77797(11) 0.02229(17) 0.0841(9) Uani 1 1 d .
C3 C 0.56592(11) 0.94796(11) 0.21957(15) 0.0634(8) Uani 1 1 d .
C41 C 0.53867(13) 0.85281(12) 0.04579(17) 0.0708(9) Uani 1 1 d .
H41 H 0.5672 0.8728 0.0363 0.085 Uiso 1 1 calc R
N1 N 0.35535(11) 0.76989(12) 0.37118(15) 0.0817(9) Uani 1 1 d .
N4 N 0.55502(12) 0.76979(12) 0.10786(14) 0.0782(9) Uani 1 1 d .
C43 C 0.48609(12) 0.78748(12) 0.09375(16) 0.0665(8) Uani 1 1 d .
H43 H 0.4798 0.7632 0.1162 0.080 Uiso 1 1 calc R
C45 C 0.39363(12) 0.83077(12) 0.07804(15) 0.0667(8) Uani 1 1 d .
C34 C 0.61328(18) 1.16541(17) 0.4371(2) 0.0991(14) Uani 1 1 d .
H34A H 0.6139 1.1566 0.4775 0.119 Uiso 1 1 calc R
H34B H 0.5854 1.1630 0.4300 0.119 Uiso 1 1 calc R
C55 C 0.28881(14) 0.75462(14) 0.31900(17) 0.0765(10) Uani 1 1 d .
H55A H 0.2581 0.7338 0.3203 0.092 Uiso 1 1 calc R
H55B H 0.2936 0.7809 0.3383 0.092 Uiso 1 1 calc R
C25 C 0.55677(12) 1.05662(12) 0.28550(17) 0.0728(9) Uani 1 1 d .
H25 H 0.5314 1.0578 0.2874 0.087 Uiso 1 1 calc R
C23 C 0.63063(11) 1.08364(12) 0.31432(16) 0.0686(9) Uani 1 1 d .
H23 H 0.6547 1.1026 0.3364 0.082 Uiso 1 1 calc R
C1 C 0.63100(11) 1.00215(11) 0.16410(15) 0.0613(8) Uani 1 1 d .
C46 C 0.41108(12) 0.85995(13) 0.12611(16) 0.0695(9) Uani 1 1 d .
H46 H 0.4378 0.8850 0.1224 0.083 Uiso 1 1 calc R
C12 C 0.66207(13) 0.91638(13) 0.0709(2) 0.0800(11) Uani 1 1 d .
C56 C 0.31451(14) 0.73627(14) 0.3512(2) 0.0824(11) Uani 1 1 d .
H56A H 0.2979 0.7191 0.3847 0.099 Uiso 1 1 calc R
H56B H 0.3188 0.7175 0.3245 0.099 Uiso 1 1 calc R
N8 N 0.62002(13) 1.13790(12) 0.39605(15) 0.0851(9) Uani 1 1 d .
C13 C 0.65152(13) 0.94423(12) 0.04024(17) 0.0717(9) Uani 1 1 d .
H13 H 0.6520 0.9448 -0.0009 0.086 Uiso 1 1 calc R
C26 C 0.55973(12) 1.02713(12) 0.24843(17) 0.0707(9) Uani 1 1 d .
H26 H 0.5356 1.0079 0.2266 0.085 Uiso 1 1 calc R
C10 C 0.64612(14) 0.94061(13) 0.16232(18) 0.0755(10) Uani 1 1 d .
H10 H 0.6428 0.9382 0.2032 0.091 Uiso 1 1 calc R
N7 N 0.79502(11) 1.18933(10) 0.08855(15) 0.0780(9) Uani 1 1 d .
C16 C 0.70715(11) 1.06149(12) 0.14469(17) 0.0699(9) Uani 1 1 d .
H16 H 0.7167 1.0428 0.1566 0.084 Uiso 1 1 calc R
C31 C 0.82404(13) 1.23328(12) 0.0700(2) 0.0782(10) Uani 1 1 d .
H31A H 0.8339 1.2519 0.1045 0.094 Uiso 1 1 calc R
H31B H 0.8084 1.2429 0.0449 0.094 Uiso 1 1 calc R
C8 C 0.55441(12) 0.93481(12) 0.27875(14) 0.0669(9) Uani 1 1 d .
H8 H 0.5703 0.9537 0.3091 0.080 Uiso 1 1 calc R
C48 C 0.34996(12) 0.81370(11) 0.18590(15) 0.0623(8) Uani 1 1 d .
C54 C 0.33082(12) 0.80168(12) 0.24517(16) 0.0686(9) Uani 1 1 d .
H54 H 0.3394 0.8230 0.2740 0.082 Uiso 1 1 calc R
C33 C 0.58922(14) 1.11413(13) 0.36165(17) 0.0770(10) Uani 1 1 d .
H33 H 0.5638 1.1153 0.3626 0.092 Uiso 1 1 calc R
C11 C 0.65864(13) 0.91444(12) 0.13295(18) 0.0744(10) Uani 1 1 d .
H11 H 0.6647 0.8958 0.1541 0.089 Uiso 1 1 calc R
C38 C 0.42305(14) 0.83464(12) 0.02695(18) 0.0807(11) Uani 1 1 d .
C37 C 0.38727(14) 0.75545(15) 0.3742(2) 0.0906(13) Uani 1 1 d .
H37A H 0.3727 0.7251 0.3849 0.109 Uiso 1 1 calc R
H37B H 0.4081 0.7715 0.4051 0.109 Uiso 1 1 calc R
N6 N 0.69229(14) 0.87074(13) 0.0617(2) 0.1040(13) Uani 1 1 d .
C5 C 0.50706(11) 0.87794(11) 0.19113(15) 0.0649(8) Uani 1 1 d .
H5 H 0.4920 0.8581 0.1614 0.078 Uiso 1 1 calc R
C27 C 0.67563(15) 0.88981(14) 0.0370(3) 0.0909(13) Uani 1 1 d .
H27 H 0.6716 0.8873 -0.0037 0.109 Uiso 1 1 calc R
C53 C 0.60130(17) 0.74476(15) 0.06445(19) 0.0875(12) Uani 1 1 d .
H53A H 0.6142 0.7277 0.0766 0.105 Uiso 1 1 calc R
H53B H 0.5741 0.7256 0.0451 0.105 Uiso 1 1 calc R
C15 C 0.66254(11) 1.04803(11) 0.14557(15) 0.0633(8) Uani 1 1 d .
C36 C 0.41117(15) 0.76165(12) 0.3162(2) 0.0931(14) Uani 1 1 d .
H36A H 0.4219 0.7415 0.3140 0.112 Uiso 1 1 calc R
H36B H 0.3915 0.7558 0.2833 0.112 Uiso 1 1 calc R
C52 C 0.5929(2) 0.7641(2) 0.1177(2) 0.1036(16) Uani 1 1 d .
H52A H 0.5875 0.7453 0.1515 0.124 Uiso 1 1 calc R
H52B H 0.6181 0.7919 0.1263 0.124 Uiso 1 1 calc R
C29 C 0.67585(17) 0.79710(16) 0.0406(3) 0.1085(17) Uani 1 1 d .
H29A H 0.6879 0.7806 0.0231 0.130 Uiso 1 1 calc R
H29B H 0.6771 0.7950 0.0832 0.130 Uiso 1 1 calc R
C32 C 0.86205(14) 1.23777(13) 0.0373(2) 0.0849(12) Uani 1 1 d .
H32A H 0.8843 1.2680 0.0366 0.102 Uiso 1 1 calc R
H32B H 0.8736 1.2221 0.0583 0.102 Uiso 1 1 calc R
C28 C 0.70291(17) 0.84388(16) 0.0224(4) 0.123(2) Uani 1 1 d .
H28A H 0.7334 0.8530 0.0258 0.148 Uiso 1 1 calc R
H28B H 0.6969 0.8474 -0.0184 0.148 Uiso 1 1 calc R
C57 C 0.35072(16) 0.78815(15) 0.42751(19) 0.0885(12) Uani 1 1 d .
H57A H 0.3508 0.7704 0.4599 0.106 Uiso 1 1 calc R
H57B H 0.3231 0.7872 0.4278 0.106 Uiso 1 1 calc R

loop_
_atom_site_aniso_label
_atom_site_aniso_U_11
_atom_site_aniso_U_22
_atom_site_aniso_U_33
_atom_site_aniso_U_23
_atom_site_aniso_U_13
_atom_site_aniso_U_12
C9 0.0616(19) 0.0516(18) 0.076(2) -0.0012(15) 0.0018(16) 0.0299(16)
C2 0.0595(18) 0.0492(17) 0.0564(15) -0.0053(13) 0.0048(14) 0.0178(15)
C21 0.0566(18) 0.0559(18) 0.0632(17) -0.0035(14) 0.0042(14) 0.0252(15)
C6 0.0615(19) 0.0609(19) 0.0712(19) 0.0047(15) -0.0006(16) 0.0304(16)
C30 0.069(2) 0.0543(19) 0.082(2) 0.0061(16) -0.0030(18) 0.0226(18)
C51 0.061(2) 0.076(3) 0.106(3) -0.021(2) -0.015(2) 0.030(2)
C49 0.0585(19) 0.0581(19) 0.0682(18) 0.0024(15) 0.0051(15) 0.0218(16)
C18 0.062(2) 0.0511(18) 0.0649(18) 0.0034(14) -0.0001(15) 0.0190(15)
N3 0.0655(18) 0.0686(19) 0.096(2) 0.0174(16) 0.0142(16) 0.0351(16)
C40 0.071(2) 0.059(2) 0.0646(18) 0.0018(15) 0.0021(16) 0.0226(17)
C7 0.066(2) 0.071(2) 0.0606(18) 0.0038(16) -0.0001(15) 0.0313(18)
C19 0.076(2) 0.061(2) 0.073(2) -0.0007(16) 0.0040(17) 0.0347(19)
C14 0.080(2) 0.0561(19) 0.075(2) -0.0008(16) 0.0079(18) 0.0343(18)
C24 0.071(2) 0.075(2) 0.0668(19) -0.0112(17) 0.0004(16) 0.036(2)
N2 0.081(2) 0.076(2) 0.0695(17) 0.0061(15) 0.0097(15) 0.0379(18)
C44 0.068(2) 0.072(2) 0.077(2) -0.0033(18) 0.0088(17) 0.0363(19)
C50 0.065(2) 0.072(2) 0.0593(18) -0.0032(16) 0.0009(15) 0.0298(18)
C4 0.0580(19) 0.062(2) 0.0655(18) -0.0026(15) 0.0010(15) 0.0223(17)
C39 0.0551(19) 0.0582(19) 0.0706(18) -0.0075(15) -0.0111(15) 0.0261(16)
C42 0.068(2) 0.063(2) 0.083(2) -0.0048(17) -0.0063(17) 0.0357(18)
C35 0.064(2) 0.0590(19) 0.077(2) 0.0108(16) 0.0111(16) 0.0296(17)
C17 0.076(2) 0.067(2) 0.083(2) 0.0101(18) 0.0031(19) 0.038(2)
C47 0.066(2) 0.062(2) 0.0661(19) -0.0050(15) -0.0008(16) 0.0311(18)
C20 0.070(2) 0.056(2) 0.079(2) 0.0010(16) 0.0085(17) 0.0293(18)
C22 0.0563(19) 0.065(2) 0.080(2) -0.0157(17) -0.0040(16) 0.0262(17)
N5 0.080(2) 0.074(2) 0.111(3) -0.0081(19) -0.0012(19) 0.0477(18)
C3 0.0604(19) 0.0513(18) 0.0690(19) -0.0032(14) 0.0024(15) 0.0209(16)
C41 0.066(2) 0.063(2) 0.076(2) -0.0039(17) 0.0027(17) 0.0257(18)
N1 0.070(2) 0.094(2) 0.082(2) 0.0303(17) 0.0176(16) 0.0413(19)
N4 0.099(2) 0.079(2) 0.0783(18) 0.0006(16) -0.0064(17) 0.061(2)
C43 0.071(2) 0.0564(19) 0.076(2) -0.0057(16) -0.0068(17) 0.0353(17)
C45 0.068(2) 0.062(2) 0.0635(18) 0.0028(15) 0.0152(16) 0.0273(17)
C34 0.119(4) 0.109(4) 0.079(2) -0.035(2) 0.003(2) 0.065(3)
C55 0.081(3) 0.080(2) 0.071(2) 0.0116(18) 0.0132(18) 0.042(2)
C25 0.060(2) 0.065(2) 0.086(2) -0.0110(18) 0.0059(17) 0.0255(18)
C23 0.0530(19) 0.063(2) 0.075(2) -0.0178(16) -0.0008(15) 0.0180(16)
C1 0.0539(18) 0.0480(17) 0.0731(18) -0.0037(14) 0.0049(15) 0.0188(14)
C46 0.0553(19) 0.072(2) 0.079(2) -0.0027(18) 0.0065(16) 0.0301(17)
C12 0.070(2) 0.060(2) 0.109(3) -0.009(2) 0.015(2) 0.0319(19)
C56 0.084(3) 0.073(2) 0.088(3) 0.023(2) 0.020(2) 0.038(2)
N8 0.095(2) 0.084(2) 0.0749(19) -0.0160(17) 0.0004(18) 0.044(2)
C13 0.083(2) 0.060(2) 0.072(2) -0.0049(16) 0.0109(18) 0.0354(19)
C26 0.058(2) 0.062(2) 0.085(2) -0.0106(17) 0.0022(17) 0.0244(17)
C10 0.085(3) 0.067(2) 0.077(2) -0.0010(17) -0.0043(19) 0.040(2)
N7 0.072(2) 0.0646(19) 0.091(2) 0.0081(16) -0.0066(16) 0.0295(16)
C16 0.0546(19) 0.070(2) 0.078(2) 0.0066(17) 0.0013(16) 0.0255(17)
C31 0.066(2) 0.0485(19) 0.102(3) -0.0059(18) -0.002(2) 0.0155(17)
C8 0.072(2) 0.075(2) 0.0503(16) -0.0025(15) -0.0063(15) 0.0343(19)
C48 0.069(2) 0.062(2) 0.0603(17) -0.0012(14) 0.0027(15) 0.0360(17)
C54 0.071(2) 0.061(2) 0.071(2) 0.0093(16) 0.0168(17) 0.0308(18)
C33 0.079(2) 0.073(2) 0.073(2) -0.0057(18) 0.0035(19) 0.033(2)
C11 0.081(3) 0.057(2) 0.093(3) -0.0037(18) -0.010(2) 0.0406(19)
C38 0.076(2) 0.059(2) 0.0767(19) -0.0071(17) 0.0113(19) 0.0117(19)
C37 0.078(3) 0.086(3) 0.123(3) 0.048(3) 0.025(2) 0.053(2)
N6 0.094(3) 0.086(3) 0.150(4) -0.036(2) -0.013(2) 0.058(2)
C5 0.062(2) 0.0566(19) 0.0664(18) -0.0058(15) -0.0010(15) 0.0229(16)
C27 0.077(3) 0.063(2) 0.130(4) -0.026(2) 0.007(2) 0.033(2)
C53 0.114(3) 0.083(3) 0.090(3) 0.000(2) -0.001(2) 0.068(3)
C15 0.0554(18) 0.0607(19) 0.0679(18) -0.0093(15) -0.0011(15) 0.0244(16)
C36 0.084(3) 0.050(2) 0.148(4) 0.025(2) 0.033(3) 0.035(2)
C52 0.145(4) 0.138(4) 0.078(2) -0.013(3) -0.013(3) 0.108(4)
C29 0.104(4) 0.089(3) 0.161(5) -0.028(3) -0.020(3) 0.069(3)
C32 0.068(2) 0.051(2) 0.121(3) -0.006(2) -0.013(2) 0.0187(18)
C28 0.085(3) 0.085(3) 0.210(7) -0.043(4) 0.004(4) 0.050(3)
C57 0.093(3) 0.088(3) 0.084(3) 0.032(2) 0.014(2) 0.046(3)

loop_
_atom_type_symbol
_atom_type_description
_atom_type_scat_dispersion_real
_atom_type_scat_dispersion_imag
_atom_type_scat_source
C C 0.0181 0.0091 'International Tables Vol C Tables 4.2.6.8 and 6.1.1.4'
H H 0.0000 0.0000 'International Tables Vol C Tables 4.2.6.8 and 6.1.1.4'
N N 0.0311 0.0180 'International Tables Vol C Tables 4.2.6.8 and 6.1.1.4'

loop_
_geom_angle_atom_site_label_1
_geom_angle_atom_site_label_2
_geom_angle_atom_site_label_3
_geom_angle
_geom_angle_site_symmetry_1
_geom_angle_site_symmetry_3
C14 C9 C1 118.4(3) . .
C10 C9 C14 118.3(3) . .
C10 C9 C1 123.2(3) . .
C3 C2 C21 112.9(3) . .
C1 C2 C21 122.7(3) . .
C1 C2 C3 124.4(3) . .
C22 C21 C2 122.0(3) . .
C22 C21 C26 116.8(3) . .
C26 C21 C2 121.1(3) . .
C7 C6 C35 121.9(3) . .
C5 C6 C7 119.2(3) . .
C5 C6 C35 118.8(3) . .
N7 C30 C18 124.5(4) . .
N4 C51 C42 123.8(4) . .
C48 C49 C50 119.5(3) . .
C19 C18 C30 123.0(3) . .
C19 C18 C17 116.7(3) . .
C17 C18 C30 120.3(4) . .
C35 N3 C36 116.2(4) . .
C39 C40 C41 120.4(3) . .
C6 C7 C8 119.9(3) . .
C18 C19 C20 122.8(4) . .
C13 C14 C9 121.2(4) . .
C25 C24 C33 118.6(4) . .
C23 C24 C25 118.7(3) . .
C23 C24 C33 122.7(4) . .
C54 N2 C55 117.4(4) . .
C43 C44 C39 122.7(4) . .
C45 C50 C49 120.3(3) . .
C5 C4 C3 120.9(3) . .
C40 C39 C44 117.9(3) . .
C40 C39 C38 126.6(3) . .
C44 C39 C38 115.5(3) . .
C41 C42 C51 123.7(4) . .
C41 C42 C43 120.4(4) . .
C43 C42 C51 115.9(3) . .
N3 C35 C6 123.7(4) . .
C16 C17 C18 122.5(4) . .
C46 C47 C48 122.4(3) . .
C15 C20 C19 120.4(4) . .
C23 C22 C21 121.3(3) . .
C53 N5 C29 111.1(4) . .
C32 N5 C53 112.8(3) 7_675 .
C32 N5 C29 111.0(4) 7_675 .
C4 C3 C2 122.9(3) . .
C4 C3 C8 116.3(3) . .
C8 C3 C2 120.5(3) . .
C42 C41 C40 120.2(4) . .
C56 N1 C37 111.5(4) . .
C56 N1 C57 110.7(3) . .
C37 N1 C57 113.1(4) . .
C51 N4 C52 115.1(4) . .
C44 C43 C42 118.2(3) . .
C50 C45 C46 118.7(3) . .
C50 C45 C38 120.8(3) . .
C46 C45 C38 119.1(3) . .
N8 C34 C57 108.0(4) . 4_675
N2 C55 C56 108.7(3) . .
C26 C25 C24 118.9(4) . .
C24 C23 C22 122.3(3) . .
C9 C1 C15 112.8(3) . .
C2 C1 C9 124.1(3) . .
C2 C1 C15 123.1(3) . .
C47 C46 C45 119.8(3) . .
C13 C12 C27 119.1(4) . .
C11 C12 C13 118.6(3) . .
C11 C12 C27 122.3(4) . .
N1 C56 C55 111.5(3) . .
C33 N8 C34 117.6(4) . .
C14 C13 C12 119.9(4) . .
C25 C26 C21 121.9(3) . .
C9 C10 C11 122.3(4) . .
C30 N7 C31 119.8(4) . .
C17 C16 C15 119.1(4) . .
N7 C31 C32 112.5(3) . .
C7 C8 C3 121.6(3) . .
C49 C48 C54 120.0(3) . .
C47 C48 C49 119.1(3) . .
C47 C48 C54 120.5(3) . .
N2 C54 C48 121.7(4) . .
N8 C33 C24 120.5(4) . .
C10 C11 C12 119.5(4) . .
C39 C38 C45 115.7(4) . .
C38 C38 C39 122.7(5) 11 .
C38 C38 C45 121.0(6) 11 .
N1 C37 C36 112.7(4) . .
C27 N6 C28 115.6(5) . .
C6 C5 C4 121.8(3) . .
N6 C27 C12 121.4(5) . .
N5 C53 C52 112.0(4) . .
C20 C15 C1 123.1(3) . .
C20 C15 C16 118.6(3) . .
C16 C15 C1 118.3(3) . .
N3 C36 C37 109.7(4) . .
N4 C52 C53 110.5(4) . .
N5 C29 C28 112.6(4) . .
N5 C32 C31 113.3(4) 7_675 .
N6 C28 C29 108.8(5) . .
N1 C57 C34 112.6(4) . 4_675

loop_
_geom_bond_atom_site_label_1
_geom_bond_atom_site_label_2
_geom_bond_distance
_geom_bond_site_symmetry_2
C9 C14 1.400(5) .
C9 C1 1.486(5) .
C9 C10 1.368(5) .
C2 C21 1.483(5) .
C2 C3 1.474(5) .
C2 C1 1.346(5) .
C21 C22 1.391(5) .
C21 C26 1.427(5) .
C6 C7 1.374(5) .
C6 C35 1.480(5) .
C6 C5 1.365(5) .
C30 C18 1.483(5) .
C30 N7 1.230(5) .
C51 C42 1.518(6) .
C51 N4 1.197(5) .
C49 C50 1.405(5) .
C49 C48 1.396(5) .
C18 C19 1.353(5) .
C18 C17 1.383(5) .
N3 C35 1.247(5) .
N3 C36 1.504(5) .
C40 C39 1.380(5) .
C40 C41 1.442(6) .
C7 C8 1.390(5) .
C19 C20 1.374(5) .
C14 C13 1.387(5) .
C24 C25 1.427(5) .
C24 C23 1.365(5) .
C24 C33 1.456(5) .
N2 C55 1.459(5) .
N2 C54 1.243(5) .
C44 C39 1.394(5) .
C44 C43 1.372(5) .
C50 C45 1.391(5) .
C4 C3 1.402(5) .
C4 C5 1.373(5) .
C39 C38 1.493(6) .
C42 C41 1.326(5) .
C42 C43 1.440(5) .
C17 C16 1.356(5) .
C47 C46 1.351(5) .
C47 C48 1.378(5) .
C20 C15 1.348(5) .
C22 C23 1.384(5) .
N5 C53 1.469(6) .
N5 C29 1.476(6) .
N5 C32 1.436(6) 7_675
C3 C8 1.410(5) .
N1 C56 1.422(6) .
N1 C37 1.469(5) .
N1 C57 1.478(6) .
N4 C52 1.482(6) .
C45 C46 1.417(5) .
C45 C38 1.521(5) .
C34 N8 1.457(5) .
C34 C57 1.522(7) 4_675
C55 C56 1.550(6) .
C25 C26 1.391(5) .
C1 C15 1.511(5) .
C12 C13 1.409(6) .
C12 C11 1.408(6) .
C12 C27 1.477(6) .
N8 C33 1.266(5) .
C10 C11 1.390(6) .
N7 C31 1.445(5) .
C16 C15 1.415(5) .
C31 C32 1.482(6) .
C48 C54 1.469(5) .
C38 C38 1.287(9) 11
C37 C36 1.521(7) .
N6 C27 1.239(6) .
N6 C28 1.489(6) .
C53 C52 1.492(6) .
C29 C28 1.509(8) .
C32 N5 1.436(6) 7_675
C57 C34 1.522(7) 4_675

loop_
_smtbx_masks_void_nr
_smtbx_masks_void_average_x
_smtbx_masks_void_average_y
_smtbx_masks_void_average_z
_smtbx_masks_void_volume
_smtbx_masks_void_count_electrons
1 0.038 -0.199 -0.885 12541.6 1847.9
2 0.000 0.500 0.333 272.9 196.2
3 0.500 0.500 0.667 272.9 196.2
4 0.500 1.000 0.000 272.9 196.2
